data_2219066
loop_
_publ_author_name
'Yusnita, Juahir'
'Ali, Hapipah M.'
'Puvaneswary, Subramaniam'
'Robinson, Ward T.'
'Ng, Seik Weng'

_publ_section_title
;
 <i>N</i>'-(2-Hydroxy-5-nitrobenzylidene)benzenesulfonohydrazide
;
_journal_coeditor_code IM2077
_journal_issue 8
_journal_name_full 'Acta Crystallographica Section E'
_journal_page_first o1583
_journal_paper_doi 10.1107/S1600536808022691
_journal_volume 64
_journal_year 2008
_chemical_formula_iupac 'C13 H11 N3 O5 S'
_chemical_formula_moiety 'C13 H11 N3 O5 S'
_chemical_formula_sum 'C13 H11 N3 O5 S'
_chemical_formula_weight 321.31
_chemical_name_systematic
;
N'-(2-Hydroxy-5-nitrobenzylidene)benzenesulfonohydrazide
;
_space_group_IT_number 14
_symmetry_cell_setting monoclinic
_symmetry_space_group_name_Hall '-P 2ybc'
_symmetry_space_group_name_H-M 'P 1 21/c 1'
_atom_sites_solution_hydrogens geom
_atom_sites_solution_primary direct
_atom_sites_solution_secondary difmap
_audit_creation_method SHELXL-97
_cell_angle_alpha 90.00
_cell_angle_beta 98.1590(10)
_cell_angle_gamma 90.00
_cell_formula_units_Z 4
_cell_length_a 7.81880(10)
_cell_length_b 14.5904(2)
_cell_length_c 11.90830(10)
_cell_measurement_reflns_used 9991
_cell_measurement_temperature 100(2)
_cell_measurement_theta_max 30.4
_cell_measurement_theta_min 2.4
_cell_volume 1344.74(3)
_computing_cell_refinement 'SAINT (Bruker, 2007)'
_computing_data_collection 'APEX2 (Bruker, 2007)'
_computing_data_reduction 'SAINT (Bruker, 2007)'
_computing_molecular_graphics 'X-SEED (Barbour, 2001)'
_computing_publication_material 'publCIF (Westrip, 2008)'
_computing_structure_refinement 'SHELXL97 (Sheldrick, 2008)'
_computing_structure_solution 'SHELXS97 (Sheldrick, 2008)'
_diffrn_ambient_temperature 100(2)
_diffrn_measured_fraction_theta_full 0.997
_diffrn_measured_fraction_theta_max 0.997
_diffrn_measurement_device_type 'Bruker SMART APEX'
_diffrn_measurement_method \w
_diffrn_radiation_monochromator graphite
_diffrn_radiation_source 'fine-focus sealed tube'
_diffrn_radiation_type MoK\a
_diffrn_radiation_wavelength 0.71073
_diffrn_reflns_av_R_equivalents 0.0244
_diffrn_reflns_av_sigmaI/netI 0.0163
_diffrn_reflns_limit_h_max 9
_diffrn_reflns_limit_h_min -10
_diffrn_reflns_limit_k_max 18
_diffrn_reflns_limit_k_min -18
_diffrn_reflns_limit_l_max 15
_diffrn_reflns_limit_l_min -14
_diffrn_reflns_number 16761
_diffrn_reflns_theta_full 27.50
_diffrn_reflns_theta_max 27.50
_diffrn_reflns_theta_min 2.22
_diffrn_standards_decay_% 0
_diffrn_standards_interval_count 0
_diffrn_standards_interval_time 0
_diffrn_standards_number 0
_exptl_absorpt_coefficient_mu 0.271
_exptl_absorpt_correction_T_max 0.9160
_exptl_absorpt_correction_T_min 0.8834
_exptl_absorpt_correction_type multi-scan
_exptl_absorpt_process_details '(SADABS; Sheldrick, 1996)'
_exptl_crystal_colour Yellow
_exptl_crystal_density_diffrn 1.587
_exptl_crystal_density_method 'not measured'
_exptl_crystal_description 'Triangular plate'
_exptl_crystal_F_000 664
_exptl_crystal_size_max 0.47
_exptl_crystal_size_mid 0.40
_exptl_crystal_size_min 0.33
_refine_diff_density_max 0.416
_refine_diff_density_min -0.513
_refine_ls_extinction_method none
_refine_ls_goodness_of_fit_ref 1.035
_refine_ls_hydrogen_treatment mixed
_refine_ls_matrix_type full
_refine_ls_number_parameters 243
_refine_ls_number_reflns 3089
_refine_ls_number_restraints 11
_refine_ls_restrained_S_all 1.033
_refine_ls_R_factor_all 0.0330
_refine_ls_R_factor_gt 0.0321
_refine_ls_shift/su_max 0.001
_refine_ls_shift/su_mean 0.000
_refine_ls_structure_factor_coef Fsqd
_refine_ls_weighting_details 'calc w=1/[\s^2^(Fo^2^)+(0.0521P)^2^+0.7306P] where P=(Fo^2^+2Fc^2^)/3'
_refine_ls_weighting_scheme calc
_refine_ls_wR_factor_gt 0.0872
_refine_ls_wR_factor_ref 0.0881
_reflns_number_gt 2972
_reflns_number_total 3089
_reflns_threshold_expression I>2\s(I)
_cod_data_source_file im2077.cif
_cod_data_source_block I
_cod_depositor_comments
;
The following automatic conversions were performed:
'_symmetry_cell_setting' value 'Monoclinic' changed to 'monoclinic'
according to '/home/saulius/struct/CIF-dictionaries/cif_core.dic'
dictionary named 'cif_core.dic' version 2.4.1 from
2010-06-29.

'_exptl_absorpt_correction_type' value 'Multi-scan' changed
to 'multi-scan' according to
'/home/saulius/struct/CIF-dictionaries/cif_core.dic' dictionary named
'cif_core.dic' version 2.4.1 from 2010-06-29.

Automatic conversion script
Id: cif_fix_enum 1527 2010-12-29 10:47:43Z saulius 

The following automatic conversions were performed:

'_symmetry_cell_setting' value 'Monoclinic' changed to 'monoclinic'
according to /home/saulius/struct/CIF-dictionaries/cif_core.dic
dictionary named 'cif_core.dic' version 2.4.1 from
2010-06-29.

'_exptl_absorpt_correction_type' value 'Multi-scan'
changed to 'multi-scan' according to
/home/saulius/struct/CIF-dictionaries/cif_core.dic dictionary named
'cif_core.dic' version 2.4.1 from 2010-06-29.

Automatic conversion script
Id: cif_fix_values 1715 2011-07-08 13:25:40Z adriana 
;
_cod_original_sg_symbol_H-M 'P 21/c'
_cod_database_code 2219066
_cod_database_fobs_code 2219066

loop_
_symmetry_equiv_pos_as_xyz
'x, y, z'
'-x, y+1/2, -z+1/2'
'-x, -y, -z'
'x, -y-1/2, z-1/2'

loop_
_atom_site_type_symbol
_atom_site_label
_atom_site_fract_x
_atom_site_fract_y
_atom_site_fract_z
_atom_site_U_iso_or_equiv
_atom_site_adp_type
_atom_site_calc_flag
_atom_site_refinement_flags
_atom_site_occupancy
S S1 0.78969(4) 0.172790(19) 0.37657(2) 0.01358(10) Uani d . 1
N N1 0.89489(14) 0.67461(7) 0.75588(9) 0.0169(2) Uani d . 1
N N2 0.82479(13) 0.33431(7) 0.46383(9) 0.0149(2) Uani d . 1
N N3 0.89849(13) 0.24787(7) 0.46141(9) 0.0150(2) Uani d D 1
O O1 0.65151(13) 0.47538(6) 0.36923(8) 0.0233(2) Uani d D 1
O O2 0.84138(13) 0.75301(6) 0.76435(8) 0.0239(2) Uani d . 1
O O3 1.00400(12) 0.63904(7) 0.82771(8) 0.0224(2) Uani d . 1
O O4 0.74085(13) 0.21585(7) 0.26881(7) 0.0230(2) Uani d . 1
O O5 0.89964(11) 0.09391(6) 0.38421(8) 0.01914(19) Uani d . 1
C C1 0.70881(16) 0.52031(8) 0.46569(10) 0.0166(2) Uani d . 1
C C2 0.66093(17) 0.61234(9) 0.47357(11) 0.0202(3) Uani d D 1
C C3 0.71928(16) 0.66280(8) 0.56918(11) 0.0181(2) Uani d D 1
C C4 0.82690(15) 0.62056(8) 0.65697(10) 0.0150(2) Uani d . 1
C C5 0.87528(15) 0.52972(8) 0.65268(10) 0.0146(2) Uani d D 1
C C6 0.81634(15) 0.47794(8) 0.55664(10) 0.0143(2) Uani d . 1
C C7 0.87482(15) 0.38342(8) 0.55157(10) 0.0149(2) Uani d D 1
C C8 0.60116(14) 0.14633(8) 0.43497(10) 0.0129(2) Uani d . 1
C C9 0.58974(16) 0.16378(8) 0.54832(10) 0.0157(2) Uani d D 1
C C10 0.44273(17) 0.13509(9) 0.59181(11) 0.0208(3) Uani d D 1
C C11 0.31115(16) 0.08982(9) 0.52296(13) 0.0231(3) Uani d D 1
C C12 0.32481(16) 0.07308(9) 0.41038(13) 0.0231(3) Uani d D 1
C C13 0.47021(16) 0.10120(9) 0.36497(11) 0.0189(2) Uani d D 1
H H1O 0.692(3) 0.4223(8) 0.3795(18) 0.043(6) Uiso d D 1
H H3N 0.944(2) 0.2249(12) 0.5268(10) 0.027(4) Uiso d D 1
H H2 0.587(2) 0.6401(12) 0.4127(12) 0.028(4) Uiso d D 1
H H3 0.691(2) 0.7249(7) 0.5788(15) 0.025(4) Uiso d D 1
H H5 0.9475(18) 0.5022(10) 0.7134(11) 0.019(4) Uiso d D 1
H H7 0.9524(18) 0.3611(11) 0.6142(10) 0.019(4) Uiso d D 1
H H9 0.6803(17) 0.1930(11) 0.5961(12) 0.023(4) Uiso d D 1
H H10 0.431(2) 0.1463(13) 0.6687(9) 0.033(5) Uiso d D 1
H H11 0.2133(16) 0.0685(11) 0.5530(14) 0.026(4) Uiso d D 1
H H12 0.2367(19) 0.0410(11) 0.3635(13) 0.030(4) Uiso d D 1
H H13 0.482(2) 0.0875(11) 0.2882(9) 0.025(4) Uiso d D 1

loop_
_atom_site_aniso_label
_atom_site_aniso_U_11
_atom_site_aniso_U_22
_atom_site_aniso_U_33
_atom_site_aniso_U_12
_atom_site_aniso_U_13
_atom_site_aniso_U_23
S1 0.01629(16) 0.01318(16) 0.01162(15) -0.00058(9) 0.00324(11) -0.00033(9)
N1 0.0174(5) 0.0180(5) 0.0160(5) -0.0050(4) 0.0042(4) -0.0018(4)
N2 0.0170(5) 0.0106(4) 0.0175(5) -0.0002(3) 0.0038(4) 0.0021(3)
N3 0.0161(5) 0.0110(4) 0.0174(5) -0.0007(4) 0.0006(4) 0.0002(4)
O1 0.0356(5) 0.0154(4) 0.0158(4) 0.0037(4) -0.0069(4) -0.0016(3)
O2 0.0272(5) 0.0183(4) 0.0260(5) -0.0003(4) 0.0035(4) -0.0078(4)
O3 0.0245(5) 0.0236(5) 0.0174(4) -0.0045(4) -0.0028(4) -0.0012(3)
O4 0.0299(5) 0.0266(5) 0.0125(4) -0.0012(4) 0.0028(4) 0.0040(3)
O5 0.0187(4) 0.0158(4) 0.0240(5) 0.0009(3) 0.0067(3) -0.0037(3)
C1 0.0203(6) 0.0150(6) 0.0139(5) -0.0006(4) 0.0003(4) 0.0002(4)
C2 0.0250(6) 0.0160(6) 0.0180(6) 0.0030(5) -0.0024(5) 0.0018(4)
C3 0.0205(6) 0.0133(5) 0.0204(6) 0.0012(4) 0.0026(5) 0.0000(4)
C4 0.0162(5) 0.0153(5) 0.0137(5) -0.0037(4) 0.0031(4) -0.0018(4)
C5 0.0149(5) 0.0158(5) 0.0132(5) -0.0022(4) 0.0020(4) 0.0023(4)
C6 0.0156(5) 0.0132(5) 0.0142(5) -0.0016(4) 0.0028(4) 0.0018(4)
C7 0.0156(5) 0.0136(5) 0.0158(5) -0.0012(4) 0.0027(4) 0.0034(4)
C8 0.0132(5) 0.0109(5) 0.0148(5) 0.0008(4) 0.0023(4) 0.0007(4)
C9 0.0162(5) 0.0163(5) 0.0147(5) 0.0007(4) 0.0020(4) 0.0001(4)
C10 0.0210(6) 0.0215(6) 0.0214(6) 0.0038(5) 0.0084(5) 0.0036(5)
C11 0.0156(6) 0.0169(6) 0.0383(8) 0.0020(4) 0.0090(5) 0.0046(5)
C12 0.0154(6) 0.0164(6) 0.0359(7) -0.0010(4) -0.0020(5) -0.0038(5)
C13 0.0183(6) 0.0172(6) 0.0199(6) 0.0012(4) -0.0020(4) -0.0036(4)

loop_
_atom_type_symbol
_atom_type_description
_atom_type_scat_dispersion_real
_atom_type_scat_dispersion_imag
_atom_type_scat_source
C C 0.0033 0.0016 'International Tables Vol C Tables 4.2.6.8 and 6.1.1.4'
H H 0.0000 0.0000 'International Tables Vol C Tables 4.2.6.8 and 6.1.1.4'
N N 0.0061 0.0033 'International Tables Vol C Tables 4.2.6.8 and 6.1.1.4'
O O 0.0106 0.0060 'International Tables Vol C Tables 4.2.6.8 and 6.1.1.4'
S S 0.1246 0.1234 'International Tables Vol C Tables 4.2.6.8 and 6.1.1.4'

loop_
_geom_angle_atom_site_label_1
_geom_angle_atom_site_label_2
_geom_angle_atom_site_label_3
_geom_angle
O4 S1 O5 119.43(6)
O4 S1 N3 107.91(6)
O5 S1 N3 104.06(5)
O4 S1 C8 108.59(6)
O5 S1 C8 109.12(5)
N3 S1 C8 107.03(5)
O2 N1 O3 123.06(11)
O2 N1 C4 118.84(10)
O3 N1 C4 118.09(10)
C7 N2 N3 116.43(10)
N2 N3 S1 115.98(8)
N2 N3 H3N 116.5(12)
S1 N3 H3N 113.7(12)
C1 O1 H1O 104.7(15)
O1 C1 C2 117.73(10)
O1 C1 C6 122.07(11)
C2 C1 C6 120.18(11)
C3 C2 C1 120.48(11)
C3 C2 H2 119.8(11)
C1 C2 H2 119.7(11)
C2 C3 C4 118.60(11)
C2 C3 H3 123.8(11)
C4 C3 H3 117.6(11)
C5 C4 C3 122.51(11)
C5 C4 N1 118.68(10)
C3 C4 N1 118.79(11)
C4 C5 C6 119.35(11)
C4 C5 H5 121.2(10)
C6 C5 H5 119.4(10)
C5 C6 C1 118.86(11)
C5 C6 C7 118.56(10)
C1 C6 C7 122.52(11)
N2 C7 C6 120.12(11)
N2 C7 H7 122.4(10)
C6 C7 H7 117.4(10)
C9 C8 C13 121.73(11)
C9 C8 S1 121.12(9)
C13 C8 S1 116.98(9)
C8 C9 C10 118.51(11)
C8 C9 H9 121.5(10)
C10 C9 H9 120.0(10)
C11 C10 C9 120.38(12)
C11 C10 H10 119.2(12)
C9 C10 H10 120.4(12)
C12 C11 C10 120.28(12)
C12 C11 H11 119.3(11)
C10 C11 H11 120.4(11)
C11 C12 C13 120.40(12)
C11 C12 H12 120.7(11)
C13 C12 H12 118.9(11)
C12 C13 C8 118.71(12)
C12 C13 H13 120.5(11)
C8 C13 H13 120.8(11)

loop_
_geom_bond_atom_site_label_1
_geom_bond_atom_site_label_2
_geom_bond_distance
S1 O4 1.4312(9)
S1 O5 1.4316(9)
S1 N3 1.6434(10)
S1 C8 1.7597(12)
N1 O2 1.2271(14)
N1 O3 1.2336(14)
N1 C4 1.4540(15)
N2 C7 1.2815(16)
N2 N3 1.3886(13)
N3 H3N 0.875(9)
O1 C1 1.3431(14)
O1 H1O 0.838(9)
C1 C2 1.4006(17)
C1 C6 1.4155(16)
C2 C3 1.3780(17)
C2 H2 0.952(9)
C3 C4 1.3897(17)
C3 H3 0.943(9)
C4 C5 1.3812(17)
C5 C6 1.3934(16)
C5 H5 0.942(9)
C6 C7 1.4569(16)
C7 H7 0.950(9)
C8 C9 1.3889(16)
C8 C13 1.3908(16)
C9 C10 1.3905(17)
C9 H9 0.945(9)
C10 C11 1.3884(19)
C10 H10 0.947(9)
C11 C12 1.382(2)
C11 H11 0.942(9)
C12 C13 1.3884(19)
C12 H12 0.947(9)
C13 H13 0.953(9)

loop_
_geom_hbond_atom_site_label_D
_geom_hbond_atom_site_label_H
_geom_hbond_atom_site_label_A
_geom_hbond_site_symmetry_A
_geom_hbond_distance_DH
_geom_hbond_distance_HA
_geom_hbond_distance_DA
_geom_hbond_angle_DHA
_geom_hbond_publ_flag
O1 H1o N2 . 0.840(10) 1.860(10) 2.6280(10) 153(2) yes
N3 H3n O3 2_746 0.880(10) 2.130(10) 2.9780(10) 163(2) yes

loop_
_geom_torsion_atom_site_label_1
_geom_torsion_atom_site_label_2
_geom_torsion_atom_site_label_3
_geom_torsion_atom_site_label_4
_geom_torsion
C7 N2 N3 S1 158.80(9)
O4 S1 N3 N2 47.89(10)
O5 S1 N3 N2 175.72(8)
C8 S1 N3 N2 -68.82(9)
O1 C1 C2 C3 -178.31(12)
C6 C1 C2 C3 0.69(19)
C1 C2 C3 C4 0.3(2)
C2 C3 C4 C5 -1.02(19)
C2 C3 C4 N1 177.34(11)
O2 N1 C4 C5 -174.10(11)
O3 N1 C4 C5 5.76(16)
O2 N1 C4 C3 7.48(17)
O3 N1 C4 C3 -172.65(11)
C3 C4 C5 C6 0.71(18)
N1 C4 C5 C6 -177.64(10)
C4 C5 C6 C1 0.30(17)
C4 C5 C6 C7 177.34(10)
O1 C1 C6 C5 177.97(11)
C2 C1 C6 C5 -0.99(18)
O1 C1 C6 C7 1.05(19)
C2 C1 C6 C7 -177.91(11)
N3 N2 C7 C6 174.40(10)
C5 C6 C7 N2 -179.10(11)
C1 C6 C7 N2 -2.18(18)
O4 S1 C8 C9 -135.67(10)
O5 S1 C8 C9 92.63(10)
N3 S1 C8 C9 -19.41(11)
O4 S1 C8 C13 48.99(11)
O5 S1 C8 C13 -82.72(10)
N3 S1 C8 C13 165.25(9)
C13 C8 C9 C10 -0.06(18)
S1 C8 C9 C10 -175.19(9)
C8 C9 C10 C11 0.18(18)
C9 C10 C11 C12 -0.20(19)
C10 C11 C12 C13 0.1(2)
C11 C12 C13 C8 0.03(19)
C9 C8 C13 C12 -0.04(18)
S1 C8 C13 C12 175.28(9)

loop_
_cod_related_entry_id
_cod_related_entry_database
_cod_related_entry_code
1 ChemSpider 12669558
